data_2015018
loop_
_publ_author_name
'M. Gary Newton'
'Charles F. Campana'
'Guo-Chen Chi'
'Doowon Lee'
'Zhi-Jie Liu'
'Vasu Nair'
'James Phillips'
'John P. Rose'
'B.-C. Wang'

_publ_section_title
;
 A non-natural dinucleotide containing an isomeric
 <small>L</small>-related deoxynucleoside: dinucleotide inhibitors of
 anti-HIV integrase activity
;
_journal_coeditor_code HJ1051
_journal_issue 8
_journal_name_full 'Acta Crystallographica Section C'
_journal_page_first o518
_journal_page_last o520
_journal_paper_doi 10.1107/S0108270105019037
_journal_volume 61
_journal_year 2005
_chemical_formula_iupac 'C19 H26 N8 O13 P2 , 6.5H2 O'
_chemical_formula_moiety 'C19 H26 N8 O13 P2 , 6.5H2 O'
_chemical_formula_sum 'C19 H39 N8 O19.5 P2'
_chemical_formula_weight 753.52
_chemical_name_common pIsodApC
_chemical_name_systematic
;
4-amino-1-(6-O-{[2-(6-aminopurin-9-yl)-6-O-hydroxy(oxido)phosphoryl-1,2,5-
trideoxy-3-furanosyl]oxidophosphoryl}-1,5-dideoxy-1-furanosyl)pyrimidin-
2(1H)-one 6.5 hydrate
;
_space_group_IT_number 92
_symmetry_cell_setting tetragonal
_symmetry_space_group_name_Hall 'P 4abw 2nw'
_symmetry_space_group_name_H-M 'P 41 21 2'
_atom_sites_solution_hydrogens geom
_atom_sites_solution_primary direct
_atom_sites_solution_secondary difmap
_cell_angle_alpha 90.000(5)
_cell_angle_beta 90.000(5)
_cell_angle_gamma 90.000(5)
_cell_formula_units_Z 8
_cell_length_a 12.566(5)
_cell_length_b 12.566(5)
_cell_length_c 38.708(5)
_cell_measurement_reflns_used 1009
_cell_measurement_temperature 100(2)
_cell_measurement_theta_max 50
_cell_measurement_theta_min 2
_cell_volume 6112(4)
_computing_cell_refinement PROTEUM
_computing_data_collection 'PROTEUM (Bruker, 2003); loop mounted and flash frozen (Hope, 1988)'
_computing_data_reduction 'PROTEUM and SADABS (Sheldrick, 1996)'
_computing_molecular_graphics 'SHELXTL and PLATON (Spek, 2003)'
_computing_publication_material SHELXTL
_computing_structure_refinement SHELXTL
_computing_structure_solution 'SHELXTL (Sheldrick, 1997)'
_diffrn_ambient_temperature 100(2)
_diffrn_measured_fraction_theta_full 0.971
_diffrn_measured_fraction_theta_max 0.971
_diffrn_measurement_device_type 'Bruker SMART 6000 CCD area-detector'
_diffrn_measurement_method \w
_diffrn_radiation_monochromator 'Rigaku/MSC HiRes2 confocal optics'
_diffrn_radiation_source 'Rigaku FR-D rotating anode generator'
_diffrn_radiation_type CuK\a
_diffrn_radiation_wavelength 1.54178
_diffrn_reflns_av_R_equivalents 0.0251
_diffrn_reflns_av_sigmaI/netI 0.0194
_diffrn_reflns_limit_h_max 14
_diffrn_reflns_limit_h_min -11
_diffrn_reflns_limit_k_max 12
_diffrn_reflns_limit_k_min -14
_diffrn_reflns_limit_l_max 42
_diffrn_reflns_limit_l_min -42
_diffrn_reflns_number 23451
_diffrn_reflns_theta_full 67.05
_diffrn_reflns_theta_max 67.0
_diffrn_reflns_theta_min 3.70
_diffrn_standards_decay_% 0
_diffrn_standards_interval_count 0
_diffrn_standards_interval_time 0
_diffrn_standards_number 0
_exptl_absorpt_coefficient_mu 2.200
_exptl_absorpt_correction_T_max 0.7338
_exptl_absorpt_correction_T_min 0.5132
_exptl_absorpt_correction_type multi-scan
_exptl_absorpt_process_details '(SADABS; Sheldrick, 1996)'
_exptl_crystal_colour colorless
_exptl_crystal_density_diffrn 1.638
_exptl_crystal_density_method 'not measured'
_exptl_crystal_description needle
_exptl_crystal_F_000 3160
_exptl_crystal_size_max 0.35
_exptl_crystal_size_mid 0.15
_exptl_crystal_size_min 0.15
_refine_diff_density_max 0.689
_refine_diff_density_min -0.494
_refine_ls_abs_structure_details 'Flack (1983), with how many Friedel pairs'
_refine_ls_abs_structure_Flack 0.04(3)
_refine_ls_extinction_method none
_refine_ls_goodness_of_fit_ref 1.102
_refine_ls_hydrogen_treatment mixed
_refine_ls_matrix_type full
_refine_ls_number_parameters 474
_refine_ls_number_reflns 5272
_refine_ls_number_restraints 22
_refine_ls_restrained_S_all 1.106
_refine_ls_R_factor_all 0.0470
_refine_ls_R_factor_gt 0.0469
_refine_ls_shift/su_max 0.002
_refine_ls_shift/su_mean 0.000
_refine_ls_structure_factor_coef Fsqd
_refine_ls_weighting_details 'calc w = 1/[\s^2^(Fo^2^)+(0.0609P)^2^+10.5537P] where P=(Fo^2^+2Fc^2^)/3'
_refine_ls_weighting_scheme calc
_refine_ls_wR_factor_gt 0.1241
_refine_ls_wR_factor_ref 0.1243
_reflns_number_gt 5266
_reflns_number_total 5272
_reflns_threshold_expression I>2\s(I)
_cod_data_source_file hj1051.cif
_cod_data_source_block I
_cod_original_sg_symbol_H-M 'P41 21 2'
_cod_database_code 2015018
_cod_database_fobs_code 2015018

loop_
_symmetry_equiv_pos_as_xyz
'x, y, z'
'-x, -y, z+1/2'
'x+1/2, -y+1/2, -z+3/4'
'y+1/2, -x+1/2, z+3/4'
'-y, -x, -z+1/2'
'y, x, -z'
'-x+1/2, y+1/2, -z+1/4'
'-y+1/2, x+1/2, z+1/4'

loop_
_atom_site_label
_atom_site_fract_x
_atom_site_fract_y
_atom_site_fract_z
_atom_site_U_iso_or_equiv
_atom_site_adp_type
_atom_site_calc_flag
_atom_site_refinement_flags
_atom_site_occupancy
_atom_site_disorder_assembly
_atom_site_disorder_group
_atom_site_type_symbol
P1 0.48271(7) 0.48721(6) 0.68406(2) 0.01756(19) Uani d . 1 . . P
P2 0.83819(7) 0.37702(8) 0.58340(3) 0.0272(2) Uani d . 1 . . P
O2'C 0.41287(19) 0.0256(2) 0.70951(6) 0.0238(5) Uani d . 1 . . O
H2'O 0.4689 -0.0016 0.7032 0.080 Uiso d R 1 . . H
O3'C 0.21760(19) 0.12178(19) 0.71591(6) 0.0225(5) Uani d . 1 . . O
H3'O 0.2353 0.0794 0.7309 0.080 Uiso d R 1 . . H
O2C 0.3899(2) -0.0555(2) 0.60528(7) 0.0292(6) Uani d . 1 . . O
O4'C 0.29711(19) 0.19956(19) 0.64610(6) 0.0198(5) Uani d . 1 . . O
O5'C 0.42734(18) 0.37265(18) 0.68109(6) 0.0202(5) Uani d . 1 . . O
O3'A 0.46199(19) 0.54196(18) 0.64719(6) 0.0203(5) Uani d . 1 . . O
O5'A 0.72489(19) 0.4268(2) 0.59338(7) 0.0239(5) Uani d . 1 . . O
O4'A 0.6082(2) 0.6112(2) 0.57538(7) 0.0271(6) Uani d . 1 . . O
O11P 0.42431(19) 0.55657(19) 0.70886(6) 0.0211(5) Uani d . 1 . . O
O12P 0.59773(19) 0.46431(19) 0.68946(6) 0.0223(5) Uani d . 1 . . O
O21P 0.8128(2) 0.2829(2) 0.56132(7) 0.0343(7) Uani d . 1 . . O
O22P 0.8877(2) 0.3455(3) 0.61966(8) 0.0397(7) Uani d . 1 . . O
O23P 0.9073(3) 0.4611(3) 0.56827(11) 0.0541(9) Uani d D 1 . . O
H23P 0.9009 0.4610 0.5472 0.080 Uiso d RD 1 . . H
N1A 0.2373(2) 0.1937(2) 0.55125(7) 0.0210(6) Uani d . 1 . . N
H1NA 0.2000 0.1487 0.5486 0.080 Uiso d R 1 . . H
N1C 0.4458(2) 0.1040(2) 0.62829(7) 0.0191(6) Uani d . 1 . . N
N3A 0.2732(2) 0.3564(2) 0.58083(8) 0.0200(6) Uani d . 1 . . N
N3C 0.5264(2) 0.0315(2) 0.57907(8) 0.0233(6) Uani d . 1 . . N
H2NC 0.5306 -0.0183 0.5639 0.080 Uiso d R 1 . . H
N4C 0.6683(2) 0.1135(3) 0.55172(8) 0.0276(7) Uani d . 1 . . N
H4AC 0.6721 0.0613 0.5374 0.080 Uiso d R 1 . . H
H4BC 0.7119 0.1660 0.5500 0.080 Uiso d R 1 . . H
N6A 0.3494(2) 0.1157(3) 0.50967(8) 0.0246(7) Uani d . 1 . . N
H6NA 0.3052 0.0640 0.5072 0.080 Uiso d R 1 . . H
H6NB 0.4071 0.1169 0.4977 0.080 Uiso d R 1 . . H
N7A 0.4928(2) 0.3093(3) 0.52318(7) 0.0228(6) Uani d . 1 . . N
N9A 0.4429(2) 0.4318(2) 0.56227(7) 0.0209(6) Uani d . 1 . . N
C1'C 0.3594(3) 0.1079(3) 0.65397(9) 0.0189(7) Uani d . 1 . . C
H1'C 0.3155 0.0437 0.6521 0.080 Uiso d R 1 . . H
C2'C 0.3972(3) 0.1224(3) 0.69174(9) 0.0187(7) Uani d . 1 . . C
H2'C 0.4630 0.1642 0.6921 0.080 Uiso d R 1 . . H
C2A 0.2141(3) 0.2738(3) 0.57430(9) 0.0201(7) Uani d . 1 . . C
H2A 0.1503 0.2682 0.5864 0.080 Uiso d R 1 . . H
C2C 0.4493(3) 0.0212(3) 0.60468(9) 0.0215(7) Uani d . 1 . . C
C3'C 0.3061(3) 0.1879(3) 0.70735(9) 0.0189(7) Uani d . 1 . . C
H3'C 0.3298 0.2304 0.7271 0.080 Uiso d R 1 . . H
C4'C 0.2697(3) 0.2577(3) 0.67719(8) 0.0184(7) Uani d . 1 . . C
H4'C 0.1919 0.2620 0.6782 0.080 Uiso d R 1 . . H
C4A 0.3642(3) 0.3565(3) 0.56165(8) 0.0182(7) Uani d . 1 . . C
C4C 0.5952(3) 0.1135(3) 0.57640(9) 0.0220(7) Uani d . 1 . . C
C5'C 0.3119(3) 0.3709(3) 0.67603(9) 0.0202(7) Uani d . 1 . . C
H5AC 0.2947 0.4025 0.6538 0.080 Uiso d R 1 . . H
H5BC 0.2778 0.4129 0.6939 0.080 Uiso d R 1 . . H
C5A 0.3951(3) 0.2813(3) 0.53764(9) 0.0198(7) Uani d . 1 . . C
C5C 0.5872(3) 0.1983(3) 0.60042(9) 0.0223(7) Uani d . 1 . . C
H5C 0.6316 0.2573 0.5990 0.080 Uiso d R 1 . . H
C3'A 0.5181(3) 0.5054(3) 0.61694(8) 0.0192(7) Uani d . 1 . . C
H3'A 0.5374 0.4301 0.6189 0.080 Uiso d R 1 . . H
C6A 0.3289(3) 0.1928(3) 0.53158(9) 0.0212(7) Uani d . 1 . . C
C6C 0.5126(3) 0.1901(3) 0.62562(9) 0.0208(7) Uani d . 1 . . C
H6C 0.5063 0.2448 0.6417 0.080 Uiso d R 1 . . H
C4'A 0.6172(3) 0.5755(3) 0.61027(9) 0.0207(7) Uani d . 1 . . C
H4'A 0.6147 0.6374 0.6256 0.080 Uiso d R 1 . . H
C5'A 0.7231(3) 0.5216(3) 0.61415(10) 0.0252(8) Uani d . 1 . . C
H5AA 0.7795 0.5693 0.6069 0.080 Uiso d R 1 . . H
H5BA 0.7349 0.5035 0.6382 0.080 Uiso d R 1 . . H
C8A 0.5172(3) 0.3995(3) 0.53873(9) 0.0223(7) Uani d . 1 . . C
H8A 0.5810 0.4394 0.5338 0.080 Uiso d R 1 . . H
C1'A 0.4964(3) 0.6227(3) 0.56883(10) 0.0266(8) Uani d . 1 . . C
H1'A 0.4822 0.6245 0.5442 0.080 Uiso d R 1 . . H
H1'B 0.4693 0.6876 0.5792 0.080 Uiso d R 1 . . H
C2'A 0.4461(3) 0.5252(3) 0.58535(9) 0.0190(7) Uani d . 1 . . C
H2'A 0.3739 0.5424 0.5931 0.080 Uiso d R 1 . . H
O1W 0.5664(4) 0.8772(3) 0.53483(11) 0.0613(11) Uani d D 1 . . O
H1WA 0.508(4) 0.871(5) 0.5217(16) 0.080 Uiso d D 1 . . H
H1WB 0.566(5) 0.8102(17) 0.5370(17) 0.080 Uiso d D 1 . . H
O2W 0.2172(2) 0.9491(2) 0.49094(7) 0.0277(6) Uani d D 1 . . O
H2WA 0.157(3) 0.972(5) 0.4863(16) 0.080 Uiso d D 1 . . H
H2WB 0.231(5) 0.916(5) 0.4732(10) 0.080 Uiso d D 1 . . H
O3W 0.4182(3) 0.7666(3) 0.50005(10) 0.0583(10) Uani d D 1 . . O
H3WA 0.385(5) 0.716(4) 0.5102(14) 0.080 Uiso d D 1 . . H
H3WB 0.380(5) 0.773(5) 0.4819(10) 0.080 Uiso d D 1 . . H
O4W 0.7512(3) 0.8130(3) 0.57915(9) 0.0498(9) Uani d D 1 . . O
H4WA 0.799(4) 0.852(4) 0.5744(16) 0.080 Uiso d D 1 . . H
H4WB 0.709(4) 0.819(5) 0.5945(13) 0.080 Uiso d D 1 . . H
O5W 0.7784(2) 0.9744(3) 0.50187(8) 0.0379(7) Uani d D 1 . . O
H5WA 0.723(3) 0.972(6) 0.5118(14) 0.080 Uiso d D 1 . . H
H5WB 0.823(4) 0.957(5) 0.5159(13) 0.080 Uiso d D 1 . . H
O6W 0.8290(3) 0.6533(3) 0.53969(9) 0.0466(8) Uani d D 1 . . O
H6WA 0.860(5) 0.688(4) 0.5243(13) 0.080 Uiso d D 1 . . H
H6WB 0.852(5) 0.594(3) 0.5463(16) 0.080 Uiso d D 1 . . H
O7W 0.6322(4) 0.6322(4) 0.5000 0.099(3) Uani d SD 1 . . O
H7WA 0.6894 0.6369 0.5091 0.080 Uiso d PRD 0.50 . . H
H7WB 0.6283 0.6885 0.4865 0.080 Uiso d PRD 0.50 . . H

loop_
_atom_site_aniso_label
_atom_site_aniso_U_11
_atom_site_aniso_U_22
_atom_site_aniso_U_33
_atom_site_aniso_U_12
_atom_site_aniso_U_13
_atom_site_aniso_U_23
P1 0.0181(4) 0.0162(4) 0.0184(4) -0.0018(3) -0.0012(3) 0.0010(3)
P2 0.0160(4) 0.0265(5) 0.0393(6) -0.0013(4) 0.0039(4) 0.0030(4)
O2'C 0.0192(12) 0.0254(13) 0.0268(13) 0.0058(10) 0.0055(10) 0.0098(10)
O3'C 0.0184(12) 0.0220(12) 0.0271(13) 0.0007(10) 0.0031(10) 0.0069(10)
O2C 0.0228(13) 0.0290(14) 0.0359(15) -0.0065(11) 0.0052(11) -0.0059(11)
O4'C 0.0208(12) 0.0184(12) 0.0203(12) 0.0026(10) -0.0016(9) 0.0001(9)
O5'C 0.0167(11) 0.0163(12) 0.0278(13) 0.0006(9) 0.0005(10) 0.0017(10)
O3'A 0.0228(13) 0.0166(12) 0.0215(12) 0.0021(9) 0.0010(9) 0.0000(9)
O5'A 0.0167(12) 0.0248(13) 0.0301(14) -0.0030(10) 0.0010(10) -0.0001(10)
O4'A 0.0205(13) 0.0280(13) 0.0329(14) -0.0014(10) 0.0004(10) 0.0098(11)
O11P 0.0225(12) 0.0208(12) 0.0200(12) -0.0039(10) 0.0021(10) 0.0004(10)
O12P 0.0199(12) 0.0234(13) 0.0236(13) -0.0019(10) -0.0025(10) 0.0001(10)
O21P 0.0210(13) 0.0453(17) 0.0366(16) 0.0013(12) 0.0063(11) -0.0098(13)
O22P 0.0293(15) 0.0461(18) 0.0438(17) 0.0099(13) -0.0125(13) -0.0092(14)
O23P 0.0313(17) 0.0443(19) 0.087(3) 0.0027(14) 0.0194(17) 0.0176(18)
N1A 0.0194(14) 0.0220(15) 0.0216(15) -0.0003(12) 0.0002(11) 0.0021(12)
N1C 0.0212(14) 0.0190(14) 0.0171(14) -0.0027(12) 0.0019(11) 0.0016(11)
N3A 0.0165(14) 0.0218(15) 0.0217(15) 0.0021(12) 0.0040(11) 0.0036(12)
N3C 0.0224(15) 0.0264(16) 0.0212(15) -0.0001(13) 0.0015(12) -0.0027(12)
N4C 0.0240(16) 0.0362(18) 0.0226(16) 0.0010(14) 0.0070(12) 0.0062(14)
N6A 0.0208(15) 0.0309(17) 0.0221(16) 0.0048(13) 0.0000(12) -0.0068(13)
N7A 0.0145(14) 0.0366(17) 0.0173(14) 0.0016(12) 0.0000(11) -0.0025(12)
N9A 0.0202(14) 0.0270(16) 0.0156(14) -0.0001(12) 0.0017(11) 0.0009(12)
C1'C 0.0138(15) 0.0195(16) 0.0234(18) -0.0004(13) 0.0028(13) 0.0040(13)
C2'C 0.0175(16) 0.0191(16) 0.0196(18) 0.0013(13) 0.0016(13) 0.0025(13)
C2A 0.0216(17) 0.0193(17) 0.0194(17) 0.0023(14) 0.0060(13) 0.0047(13)
C2C 0.0162(16) 0.0254(18) 0.0228(17) 0.0005(14) -0.0009(13) 0.0018(14)
C3'C 0.0169(16) 0.0210(17) 0.0188(17) 0.0014(14) 0.0027(13) 0.0012(14)
C4'C 0.0182(16) 0.0183(17) 0.0188(17) -0.0006(13) 0.0001(13) 0.0022(13)
C4A 0.0177(16) 0.0234(17) 0.0135(16) 0.0047(13) 0.0002(12) 0.0045(13)
C4C 0.0146(16) 0.0309(19) 0.0205(18) 0.0035(14) 0.0001(13) 0.0099(15)
C5'C 0.0163(16) 0.0173(17) 0.0269(19) 0.0004(13) -0.0042(13) 0.0020(13)
C5A 0.0177(16) 0.0250(17) 0.0167(17) 0.0042(14) -0.0012(13) 0.0040(14)
C5C 0.0214(17) 0.0213(17) 0.0241(18) -0.0019(14) -0.0020(14) 0.0032(14)
C3'A 0.0185(16) 0.0166(16) 0.0226(17) -0.0020(13) -0.0011(13) 0.0006(12)
C6A 0.0167(16) 0.0269(18) 0.0200(18) 0.0067(14) -0.0029(13) 0.0027(14)
C6C 0.0188(17) 0.0233(17) 0.0202(16) -0.0017(14) 0.0024(13) 0.0038(13)
C4'A 0.0191(17) 0.0193(17) 0.0238(18) -0.0033(14) 0.0011(14) 0.0024(13)
C5'A 0.0254(18) 0.0231(18) 0.0269(19) -0.0065(15) -0.0056(15) -0.0021(15)
C8A 0.0139(15) 0.0351(19) 0.0178(17) -0.0024(15) 0.0034(13) -0.0001(14)
C1'A 0.0203(18) 0.0289(19) 0.031(2) 0.0003(15) -0.0010(15) 0.0068(16)
C2'A 0.0188(16) 0.0196(16) 0.0187(17) 0.0035(13) 0.0012(13) 0.0013(13)
O1W 0.081(3) 0.0348(18) 0.068(3) -0.0053(18) 0.036(2) -0.0154(18)
O2W 0.0286(14) 0.0281(14) 0.0265(14) 0.0073(11) -0.0027(11) -0.0089(11)
O3W 0.063(2) 0.060(2) 0.052(2) -0.0147(18) -0.0090(19) 0.0216(19)
O4W 0.063(2) 0.0411(19) 0.045(2) -0.0199(17) 0.0126(16) -0.0045(15)
O5W 0.0404(17) 0.0433(17) 0.0301(15) -0.0010(14) -0.0093(13) -0.0043(14)
O6W 0.0409(19) 0.0468(19) 0.052(2) -0.0048(15) 0.0127(15) 0.0044(16)
O7W 0.124(4) 0.124(4) 0.048(3) -0.061(5) -0.024(3) 0.024(3)

loop_
_atom_type_symbol
_atom_type_description
_atom_type_scat_dispersion_real
_atom_type_scat_dispersion_imag
_atom_type_scat_source
C C 0.0181 0.0091 'International Tables Vol C Tables 4.2.6.8 and 6.1.1.4'
H H 0.0000 0.0000 'International Tables Vol C Tables 4.2.6.8 and 6.1.1.4'
N N 0.0311 0.0180 'International Tables Vol C Tables 4.2.6.8 and 6.1.1.4'
O O 0.0492 0.0322 'International Tables Vol C Tables 4.2.6.8 and 6.1.1.4'
P P 0.2955 0.4335 'International Tables Vol C Tables 4.2.6.8 and 6.1.1.4'

loop_
_geom_angle_atom_site_label_1
_geom_angle_atom_site_label_2
_geom_angle_atom_site_label_3
_geom_angle
O12P P1 O11P 120.05(14)
O12P P1 O5'C 104.95(14)
O11P P1 O5'C 110.96(13)
O12P P1 O3'A 111.43(14)
O11P P1 O3'A 104.01(13)
O5'C P1 O3'A 104.52(13)
O23P P2 O21P 117.5(2)
O23P P2 O22P 107.2(2)
O21P P2 O22P 113.12(17)
O23P P2 O5'A 109.66(16)
O21P P2 O5'A 104.91(15)
O22P P2 O5'A 103.46(16)
C2'C O2'C H2'O 109.5
C3'C O3'C H3'O 109.4
C1'C O4'C C4'C 111.1(2)
C5'C O5'C P1 117.0(2)
C3'A O3'A P1 120.4(2)
C5'A O5'A P2 118.2(2)
C4'A O4'A C1'A 106.1(3)
P2 O23P H23P 109.5
C2A N1A C6A 122.7(3)
C2A N1A H1NA 120.9
C6A N1A H1NA 116.3
C6C N1C C2C 121.5(3)
C6C N1C C1'C 118.4(3)
C2C N1C C1'C 119.5(3)
C2A N3A C4A 112.0(3)
C4C N3C C2C 124.9(3)
C4C N3C H2NC 117.6
C2C N3C H2NC 117.6
C4C N4C H4AC 120.2
C4C N4C H4BC 119.8
H4AC N4C H4BC 120.0
C6A N6A H6NA 120.1
C6A N6A H6NB 120.0
H6NA N6A H6NB 120.0
C8A N7A C5A 103.8(3)
C8A N9A C4A 106.1(3)
C8A N9A C2'A 128.4(3)
C4A N9A C2'A 125.5(3)
O4'C C1'C N1C 106.7(3)
O4'C C1'C C2'C 106.0(3)
N1C C1'C C2'C 114.5(3)
O4'C C1'C H1'C 109.9
N1C C1'C H1'C 109.8
C2'C C1'C H1'C 109.8
O2'C C2'C C3'C 112.0(3)
O2'C C2'C C1'C 113.7(3)
C3'C C2'C C1'C 101.9(3)
O2'C C2'C H2'C 109.7
C3'C C2'C H2'C 109.6
C1'C C2'C H2'C 109.7
N3A C2A N1A 126.0(3)
N3A C2A H2A 117.1
N1A C2A H2A 116.9
O2C C2C N1C 124.2(3)
O2C C2C N3C 120.8(3)
N1C C2C N3C 115.0(3)
O3'C C3'C C4'C 106.1(3)
O3'C C3'C C2'C 111.1(3)
C4'C C3'C C2'C 103.3(3)
O3'C C3'C H3'C 111.9
C4'C C3'C H3'C 112.0
C2'C C3'C H3'C 111.9
O4'C C4'C C5'C 111.4(3)
O4'C C4'C C3'C 105.9(3)
C5'C C4'C C3'C 117.1(3)
O4'C C4'C H4'C 107.4
C5'C C4'C H4'C 107.3
C3'C C4'C H4'C 107.4
N3A C4A N9A 126.7(3)
N3A C4A C5A 127.0(3)
N9A C4A C5A 106.4(3)
N4C C4C N3C 120.0(3)
N4C C4C C5C 121.4(4)
N3C C4C C5C 118.6(3)
O5'C C5'C C4'C 110.9(3)
O5'C C5'C H5AC 109.5
C4'C C5'C H5AC 109.4
O5'C C5'C H5BC 109.5
C4'C C5'C H5BC 109.5
H5AC C5'C H5BC 108.1
C4A C5A N7A 110.2(3)
C4A C5A C6A 119.1(3)
N7A C5A C6A 130.7(3)
C6C C5C C4C 117.6(3)
C6C C5C H5C 121.2
C4C C5C H5C 121.2
O3'A C3'A C2'A 107.8(3)
O3'A C3'A C4'A 110.3(3)
C2'A C3'A C4'A 104.4(3)
O3'A C3'A H3'A 111.4
C2'A C3'A H3'A 111.3
C4'A C3'A H3'A 111.3
N6A C6A N1A 121.8(3)
N6A C6A C5A 125.0(3)
N1A C6A C5A 113.2(3)
C5C C6C N1C 122.5(3)
C5C C6C H6C 118.9
N1C C6C H6C 118.7
O4'A C4'A C5'A 107.9(3)
O4'A C4'A C3'A 105.8(3)
C5'A C4'A C3'A 116.1(3)
O4'A C4'A H4'A 108.8
C5'A C4'A H4'A 109.0
C3'A C4'A H4'A 109.0
O5'A C5'A C4'A 109.4(3)
O5'A C5'A H5AA 109.8
C4'A C5'A H5AA 109.9
O5'A C5'A H5BA 109.9
C4'A C5'A H5BA 109.7
H5AA C5'A H5BA 108.1
N7A C8A N9A 113.6(3)
N7A C8A H8A 123.3
N9A C8A H8A 123.1
O4'A C1'A C2'A 104.6(3)
O4'A C1'A H1'A 110.9
C2'A C1'A H1'A 110.8
O4'A C1'A H1'B 110.8
C2'A C1'A H1'B 110.9
H1'A C1'A H1'B 108.8
N9A C2'A C1'A 113.5(3)
N9A C2'A C3'A 111.5(3)
C1'A C2'A C3'A 102.7(3)
N9A C2'A H2'A 109.6
C1'A C2'A H2'A 109.6
C3'A C2'A H2'A 109.7
H1WA O1W H1WB 88(4)
H2WA O2W H2WB 100(4)
H3WA O3W H3WB 100(4)
H4WA O4W H4WB 128(5)
H5WA O5W H5WB 106(4)
H6WA O6W H6WB 121(5)
H7WA O7W H7WB 104.5

loop_
_geom_bond_atom_site_label_1
_geom_bond_atom_site_label_2
_geom_bond_site_symmetry_2
_geom_bond_distance
_geom_bond_publ_flag
P1 O12P . 1.489(3) ?
P1 O11P . 1.490(2) ?
P1 O5'C . 1.603(3) ?
P1 O3'A . 1.606(2) ?
P2 O23P . 1.488(3) ?
P2 O21P . 1.494(3) ?
P2 O22P . 1.586(3) ?
P2 O5'A . 1.602(3) ?
O2'C C2'C . 1.410(4) ?
O2'C H2'O . 0.8200 ?
O3'C C3'C . 1.427(4) ?
O3'C H3'O . 0.8196 ?
O2C C2C . 1.220(5) ?
O4'C C1'C . 1.426(4) ?
O4'C C4'C . 1.449(4) ?
O5'C C5'C . 1.464(4) ?
O3'A C3'A . 1.442(4) ?
O5'A C5'A . 1.438(4) ?
O4'A C4'A . 1.428(4) ?
O4'A C1'A . 1.434(4) ?
O23P H23P . 0.8210 ?
N1A C2A . 1.376(5) ?
N1A C6A . 1.380(4) ?
N1A H1NA . 0.7417 ?
N1C C6C . 1.373(5) ?
N1C C2C . 1.385(5) ?
N1C C1'C . 1.473(4) ?
N3A C2A . 1.301(5) ?
N3A C4A . 1.363(4) ?
N3C C4C . 1.349(5) ?
N3C C2C . 1.391(5) ?
N3C H2NC . 0.8611 ?
N4C C4C . 1.326(4) ?
N4C H4AC . 0.8602 ?
N4C H4BC . 0.8601 ?
N6A C6A . 1.313(5) ?
N6A H6NA . 0.8598 ?
N6A H6NB . 0.8596 ?
N7A C8A . 1.320(5) ?
N7A C5A . 1.395(5) ?
N9A C8A . 1.366(4) ?
N9A C4A . 1.369(5) ?
N9A C2'A . 1.476(4) ?
C1'C C2'C . 1.548(5) ?
C1'C H1'C . 0.9800 ?
C2'C C3'C . 1.533(5) ?
C2'C H2'C . 0.9797 ?
C2A H2A . 0.9306 ?
C3'C C4'C . 1.531(5) ?
C3'C H3'C . 0.9793 ?
C4'C C5'C . 1.519(5) ?
C4'C H4'C . 0.9799 ?
C4A C5A . 1.381(5) ?
C4C C5C . 1.418(5) ?
C5'C H5AC . 0.9703 ?
C5'C H5BC . 0.9712 ?
C5A C6A . 1.408(5) ?
C5C C6C . 1.357(5) ?
C5C H5C . 0.9295 ?
C3'A C2'A . 1.542(5) ?
C3'A C4'A . 1.547(5) ?
C3'A H3'A . 0.9797 ?
C6C H6C . 0.9301 ?
C4'A C5'A . 1.501(5) ?
C4'A H4'A . 0.9793 ?
C5'A H5AA . 0.9697 ?
C5'A H5BA . 0.9697 ?
C8A H8A . 0.9646 ?
C1'A C2'A . 1.520(5) ?
C1'A H1'A . 0.9699 ?
C1'A H1'B . 0.9708 ?
C2'A H2'A . 0.9795 ?
O1W H1WA . 0.90(2) ?
O1W H1WB . 0.85(2) ?
O2W H2WA . 0.82(2) ?
O2W H2WB . 0.82(2) ?
O3W H3WA . 0.85(2) ?
O3W H3WB . 0.85(2) ?
O4W H4WA . 0.80(2) ?
O4W H4WB . 0.799(19) ?
O5W H5WA . 0.80(2) ?
O5W H5WB . 0.82(2) ?
O6W H6WA . 0.83(2) ?
O6W H6WB . 0.84(2) ?
O7W H7WA . 0.8029 ?
O7W H7WB . 0.8809 ?

loop_
_geom_hbond_atom_site_label_D
_geom_hbond_atom_site_label_H
_geom_hbond_atom_site_label_A
_geom_hbond_site_symmetry_A
_geom_hbond_distance_DH
_geom_hbond_distance_HA
_geom_hbond_distance_DA
_geom_hbond_angle_DHA
O3W H3WA O3'C 7_556 0.85(2) 1.99(3) 2.821(4) 167(7)
O2'C H2'O O23P 7_646 0.82 1.82 2.631(4) 167
O3'C H3'O N7A 8_545 0.82 2.04 2.767(4) 147
O23P H23P O3W 6_556 0.82 2.55 3.227(6) 141
N1A H1NA O11P 7_546 0.74 1.97 2.692(4) 166
N3C H2NC O1W 1_545 0.86 1.79 2.636(5) 169
N4C H4AC O5W 1_545 0.86 2.21 2.948(5) 144
N4C H4BC O21P . 0.86 1.99 2.822(5) 163
N6A H6NA O2W 1_545 0.86 1.93 2.769(4) 167
N6A H6NB O2'C 4_554 0.86 2.13 2.967(4) 163
O1W H1WA O3W . 0.90(2) 1.92(5) 2.686(6) 142(6)
O2W H2WA O11P 4_464 0.82(2) 2.11(4) 2.854(4) 151(7)
O2W H2WB O21P 6_556 0.82(2) 1.97(2) 2.776(4) 166(6)
O3W H3WB O21P 6_556 0.85(2) 2.13(2) 2.978(5) 172(6)
O4W H4WA O12P 7_656 0.80(2) 1.99(2) 2.782(4) 172(7)
O4W H4WB O22P 7_656 0.799(19) 1.88(2) 2.672(5) 175(7)
O5W H5WA N4C 1_565 0.80(2) 2.45(6) 2.948(5) 122(6)
O5W H5WA O1W . 0.80(2) 2.46(4) 3.195(5) 153(7)
O5W H5WB O12P 7_656 0.82(2) 1.99(3) 2.756(4) 156(6)
O6W H6WA O5W 6_556 0.83(2) 2.10(3) 2.897(4) 161(7)
O6W H6WB O23P . 0.84(2) 2.00(2) 2.833(5) 172(7)
O7W H7WA O6W . 0.80 2.13 2.924(6) 172
O7W H7WB O6W 6_556 0.88 2.06 2.924(6) 166

loop_
_geom_torsion_atom_site_label_1
_geom_torsion_atom_site_label_2
_geom_torsion_atom_site_label_3
_geom_torsion_atom_site_label_4
_geom_torsion
O12P P1 O5'C C5'C 179.3(2)
O11P P1 O5'C C5'C 48.2(3)
O3'A P1 O5'C C5'C -63.4(2)
O12P P1 O3'A C3'A 40.9(3)
O11P P1 O3'A C3'A 171.6(2)
O5'C P1 O3'A C3'A -71.9(2)
O23P P2 O5'A C5'A -51.3(3)
O21P P2 O5'A C5'A -178.4(2)
O22P P2 O5'A C5'A 62.8(3)
C4'C O4'C C1'C N1C -136.5(3)
C4'C O4'C C1'C C2'C -14.1(3)
C6C N1C C1'C O4'C 57.4(4)
C2C N1C C1'C O4'C -114.2(3)
C6C N1C C1'C C2'C -59.5(4)
C2C N1C C1'C C2'C 128.9(3)
O4'C C1'C C2'C O2'C 150.6(3)
N1C C1'C C2'C O2'C -92.1(3)
O4'C C1'C C2'C C3'C 29.9(3)
N1C C1'C C2'C C3'C 147.1(3)
C4A N3A C2A N1A 0.4(5)
C6A N1A C2A N3A -0.7(5)
C6C N1C C2C O2C -177.8(3)
C1'C N1C C2C O2C -6.5(5)
C6C N1C C2C N3C 1.4(5)
C1'C N1C C2C N3C 172.7(3)
C4C N3C C2C O2C 179.9(3)
C4C N3C C2C N1C 0.7(5)
O2'C C2'C C3'C O3'C -42.2(4)
C1'C C2'C C3'C O3'C 79.7(3)
O2'C C2'C C3'C C4'C -155.6(3)
C1'C C2'C C3'C C4'C -33.7(3)
C1'C O4'C C4'C C5'C 120.5(3)
C1'C O4'C C4'C C3'C -7.8(3)
O3'C C3'C C4'C O4'C -90.6(3)
C2'C C3'C C4'C O4'C 26.5(3)
O3'C C3'C C4'C C5'C 144.7(3)
C2'C C3'C C4'C C5'C -98.3(3)
C2A N3A C4A N9A 179.8(3)
C2A N3A C4A C5A 0.2(5)
C8A N9A C4A N3A -179.4(3)
C2'A N9A C4A N3A 3.1(5)
C8A N9A C4A C5A 0.3(4)
C2'A N9A C4A C5A -177.2(3)
C2C N3C C4C N4C 177.4(3)
C2C N3C C4C C5C -2.6(5)
P1 O5'C C5'C C4'C -174.5(2)
O4'C C4'C C5'C O5'C -73.5(3)
C3'C C4'C C5'C O5'C 48.4(4)
N3A C4A C5A N7A 179.6(3)
N9A C4A C5A N7A -0.1(4)
N3A C4A C5A C6A -0.7(5)
N9A C4A C5A C6A 179.6(3)
C8A N7A C5A C4A -0.1(4)
C8A N7A C5A C6A -179.8(4)
N4C C4C C5C C6C -177.7(3)
N3C C4C C5C C6C 2.3(5)
P1 O3'A C3'A C2'A 150.5(2)
P1 O3'A C3'A C4'A -96.1(3)
C2A N1A C6A N6A -179.9(3)
C2A N1A C6A C5A 0.2(5)
C4A C5A C6A N6A -179.5(3)
N7A C5A C6A N6A 0.2(6)
C4A C5A C6A N1A 0.4(5)
N7A C5A C6A N1A -179.9(3)
C4C C5C C6C N1C -0.3(5)
C2C N1C C6C C5C -1.6(5)
C1'C N1C C6C C5C -173.0(3)
C1'A O4'A C4'A C5'A 157.8(3)
C1'A O4'A C4'A C3'A 32.9(4)
O3'A C3'A C4'A O4'A -126.3(3)
C2'A C3'A C4'A O4'A -10.8(3)
O3'A C3'A C4'A C5'A 114.1(3)
C2'A C3'A C4'A C5'A -130.4(3)
P2 O5'A C5'A C4'A 160.4(2)
O4'A C4'A C5'A O5'A -65.8(3)
C3'A C4'A C5'A O5'A 52.8(4)
C5A N7A C8A N9A 0.3(4)
C4A N9A C8A N7A -0.4(4)
C2'A N9A C8A N7A 177.0(3)
C4'A O4'A C1'A C2'A -42.3(4)
C8A N9A C2'A C1'A 37.1(5)
C4A N9A C2'A C1'A -146.0(3)
C8A N9A C2'A C3'A -78.3(4)
C4A N9A C2'A C3'A 98.6(4)
O4'A C1'A C2'A N9A -87.0(3)
O4'A C1'A C2'A C3'A 33.6(3)
O3'A C3'A C2'A N9A -134.4(3)
C4'A C3'A C2'A N9A 108.3(3)
O3'A C3'A C2'A C1'A 103.8(3)
C4'A C3'A C2'A C1'A -13.5(3)
